data_4114829
loop_
_publ_author_name
'Donald J. Darensbourg'
'Jason C. Yarbrough'

_publ_section_title
;
 Mechanistic Aspects of the Copolymerization Reaction of Carbon Dioxide
 and Epoxides, Using a Chiral Salen Chromium Chloride Catalyst
;
_journal_name_full 'Journal of the American Chemical Society'
_journal_page_first 6335
_journal_page_last 6342
_journal_paper_doi 10.1021/ja012714v
_journal_volume 124
_journal_year 2002
_chemical_formula_sum 'C36 H54 N2 O2'
_chemical_formula_weight 546.81
_chemical_name_systematic
;
 ?
;
_space_group_IT_number 19
_symmetry_cell_setting orthorhombic
_symmetry_space_group_name_Hall 'P 2ac 2ab'
_symmetry_space_group_name_H-M 'P 21 21 21'
_atom_sites_solution_hydrogens geom
_atom_sites_solution_primary direct
_atom_sites_solution_secondary difmap
_audit_creation_method SHELXL-97
_cell_angle_alpha 90.00
_cell_angle_beta 90.00
_cell_angle_gamma 90.00
_cell_formula_units_Z 4
_cell_length_a 6.6894(7)
_cell_length_b 18.0963(18)
_cell_length_c 27.195(3)
_cell_measurement_temperature 110(2)
_cell_volume 3292.0(6)
_computing_cell_refinement 'Bruker SMART'
_computing_data_collection 'Bruker SMART'
_computing_data_reduction 'Bruker SHELXTL'
_computing_molecular_graphics 'Bruker SHELXTL'
_computing_publication_material 'Bruker SHELXTL'
_computing_structure_refinement 'SHELXL-97 (Sheldrick, 1997)'
_computing_structure_solution 'SHELXS-97 (Sheldrick, 1990)'
_diffrn_ambient_temperature 110(2)
_diffrn_measured_fraction_theta_full 0.967
_diffrn_measured_fraction_theta_max 0.967
_diffrn_measurement_device_type 'CCD area detector'
_diffrn_measurement_method 'phi and omega scans'
_diffrn_radiation_monochromator graphite
_diffrn_radiation_source 'fine-focus sealed tube'
_diffrn_radiation_type MoK\a
_diffrn_radiation_wavelength 0.71073
_diffrn_reflns_av_R_equivalents 0.0814
_diffrn_reflns_av_sigmaI/netI 0.1248
_diffrn_reflns_limit_h_max 8
_diffrn_reflns_limit_h_min -7
_diffrn_reflns_limit_k_max 24
_diffrn_reflns_limit_k_min -18
_diffrn_reflns_limit_l_max 33
_diffrn_reflns_limit_l_min -36
_diffrn_reflns_number 21065
_diffrn_reflns_theta_full 28.32
_diffrn_reflns_theta_max 28.32
_diffrn_reflns_theta_min 1.35
_exptl_absorpt_coefficient_mu 0.067
_exptl_absorpt_correction_type none
_exptl_crystal_density_diffrn 1.103
_exptl_crystal_F_000 1200
_refine_diff_density_max 0.373
_refine_diff_density_min -0.320
_refine_diff_density_rms 0.090
_refine_ls_abs_structure_details 'Flack H D (1983), Acta Cryst. A39, 876-881'
_refine_ls_abs_structure_Flack 1.7(18)
_refine_ls_extinction_method none
_refine_ls_goodness_of_fit_ref 0.828
_refine_ls_hydrogen_treatment mixed
_refine_ls_matrix_type full
_refine_ls_number_parameters 375
_refine_ls_number_reflns 7744
_refine_ls_number_restraints 0
_refine_ls_restrained_S_all 0.828
_refine_ls_R_factor_all 0.1164
_refine_ls_R_factor_gt 0.0629
_refine_ls_shift/su_max 0.001
_refine_ls_shift/su_mean 0.000
_refine_ls_structure_factor_coef Fsqd
_refine_ls_weighting_details 'calc w=1/[\s^2^(Fo^2^)+(0.0754P)^2^+0.0000P] where P=(Fo^2^+2Fc^2^)/3'
_refine_ls_weighting_scheme calc
_refine_ls_wR_factor_gt 0.1319
_refine_ls_wR_factor_ref 0.1550
_reflns_number_gt 3977
_reflns_number_total 7744
_reflns_threshold_expression >2sigma(I)
_cod_data_source_file ja012714v_1.cif
_cod_data_source_block Compound2
_cod_original_cell_volume 3292.1(6)
_cod_database_code 4114829

loop_
_symmetry_equiv_pos_as_xyz
'x, y, z'
'-x+1/2, -y, z+1/2'
'-x, y+1/2, -z+1/2'
'x+1/2, -y+1/2, -z'

loop_
_atom_site_label
_atom_site_type_symbol
_atom_site_fract_x
_atom_site_fract_y
_atom_site_fract_z
_atom_site_U_iso_or_equiv
_atom_site_adp_type
_atom_site_occupancy
_atom_site_symmetry_multiplicity
_atom_site_calc_flag
_atom_site_refinement_flags
N1 N 0.3600(4) 0.91203(13) -0.02833(8) 0.0296(6) Uani 1 1 d .
N2 N 0.4208(4) 0.89754(12) 0.07706(8) 0.0279(6) Uani 1 1 d .
O1 O 0.5820(3) 0.87985(10) -0.10374(7) 0.0364(5) Uani 1 1 d .
H1 H 0.4903 0.8755 -0.0828 0.055 Uiso 1 1 calc R
O2 O 0.6524(3) 1.01127(10) 0.09002(7) 0.0341(5) Uani 1 1 d .
H2 H 0.5568 0.9862 0.0790 0.051 Uiso 1 1 calc R
C1 C 0.1954(4) 0.89840(15) 0.00640(9) 0.0271(7) Uani 1 1 d .
H1A H 0.1457 0.9472 0.0186 0.032 Uiso 1 1 calc R
C2 C 0.0256(4) 0.86010(16) -0.02021(10) 0.0307(7) Uani 1 1 d .
H2A H 0.0751 0.8137 -0.0351 0.037 Uiso 1 1 calc R
H2B H -0.0237 0.8923 -0.0470 0.037 Uiso 1 1 calc R
C3 C -0.1453(5) 0.84272(16) 0.01477(10) 0.0320(7) Uani 1 1 d .
H3A H -0.2538 0.8173 -0.0033 0.038 Uiso 1 1 calc R
H3B H -0.1998 0.8892 0.0285 0.038 Uiso 1 1 calc R
C4 C -0.0706(5) 0.79362(16) 0.05636(10) 0.0309(7) Uani 1 1 d .
H4A H -0.1818 0.7829 0.0793 0.037 Uiso 1 1 calc R
H4B H -0.0223 0.7461 0.0427 0.037 Uiso 1 1 calc R
C5 C 0.0976(4) 0.83156(16) 0.08387(10) 0.0310(7) Uani 1 1 d .
H5A H 0.1487 0.7978 0.1096 0.037 Uiso 1 1 calc R
H5B H 0.0445 0.8762 0.1004 0.037 Uiso 1 1 calc R
C6 C 0.2702(4) 0.85394(15) 0.05032(9) 0.0249(6) Uani 1 1 d .
H6 H 0.3356 0.8080 0.0378 0.030 Uiso 1 1 calc R
C7 C 0.4459(4) 0.97467(16) -0.02766(10) 0.0295(7) Uani 1 1 d .
H7 H 0.4017 1.0105 -0.0046 0.035 Uiso 1 1 calc R
C8 C 0.6084(4) 0.99389(15) -0.06059(10) 0.0282(7) Uani 1 1 d .
C9 C 0.6712(5) 0.94650(15) -0.09848(9) 0.0265(6) Uani 1 1 d .
C10 C 0.8265(5) 0.96732(15) -0.13027(10) 0.0306(7) Uani 1 1 d .
C11 C 0.9154(5) 1.03550(15) -0.12170(10) 0.0320(7) Uani 1 1 d .
H11 H 1.0224 1.0498 -0.1426 0.038 Uiso 1 1 calc R
C12 C 0.8587(5) 1.08468(15) -0.08455(10) 0.0302(7) Uani 1 1 d .
C13 C 0.7026(5) 1.06252(16) -0.05470(10) 0.0303(7) Uani 1 1 d .
H13 H 0.6579 1.0948 -0.0294 0.036 Uiso 1 1 calc R
C14 C 0.8930(5) 0.91654(16) -0.17262(10) 0.0343(8) Uani 1 1 d .
C15 C 0.7153(6) 0.90111(18) -0.20744(11) 0.0452(9) Uani 1 1 d .
H15A H 0.6689 0.9477 -0.2219 0.068 Uiso 1 1 calc R
H15B H 0.6061 0.8783 -0.1888 0.068 Uiso 1 1 calc R
H15C H 0.7582 0.8676 -0.2337 0.068 Uiso 1 1 calc R
C16 C 0.9738(6) 0.84303(16) -0.15276(11) 0.0436(9) Uani 1 1 d .
H16A H 1.0108 0.8110 -0.1803 0.065 Uiso 1 1 calc R
H16B H 0.8704 0.8188 -0.1330 0.065 Uiso 1 1 calc R
H16C H 1.0917 0.8524 -0.1323 0.065 Uiso 1 1 calc R
C17 C 1.0593(6) 0.95185(18) -0.20347(12) 0.0510(10) Uani 1 1 d .
H17A H 1.0142 1.0000 -0.2157 0.076 Uiso 1 1 calc R
H17B H 1.0912 0.9196 -0.2313 0.076 Uiso 1 1 calc R
H17C H 1.1787 0.9586 -0.1831 0.076 Uiso 1 1 calc R
C18 C 0.9632(5) 1.15940(15) -0.07957(10) 0.0335(7) Uani 1 1 d .
C19 C 0.9436(6) 1.20139(16) -0.12876(11) 0.0428(9) Uani 1 1 d .
H19A H 1.0128 1.2490 -0.1263 0.064 Uiso 1 1 calc R
H19B H 0.8020 1.2098 -0.1360 0.064 Uiso 1 1 calc R
H19C H 1.0037 1.1720 -0.1552 0.064 Uiso 1 1 calc R
C20 C 1.1847(5) 1.14802(18) -0.06709(12) 0.0438(8) Uani 1 1 d .
H20A H 1.2540 1.1957 -0.0680 0.066 Uiso 1 1 calc R
H20B H 1.2450 1.1145 -0.0912 0.066 Uiso 1 1 calc R
H20C H 1.1964 1.1266 -0.0341 0.066 Uiso 1 1 calc R
C21 C 0.8689(5) 1.20745(16) -0.03961(11) 0.0429(9) Uani 1 1 d .
H21A H 0.8847 1.1833 -0.0076 0.064 Uiso 1 1 calc R
H21B H 0.7264 1.2142 -0.0466 0.064 Uiso 1 1 calc R
H21C H 0.9352 1.2557 -0.0390 0.064 Uiso 1 1 calc R
C22 C 0.5113(4) 0.86770(16) 0.11309(9) 0.0275(7) Uani 1 1 d .
H22 H 0.4752 0.8187 0.1220 0.033 Uiso 1 1 calc R
C23 C 0.6673(4) 0.90445(15) 0.14144(9) 0.0258(6) Uani 1 1 d .
C24 C 0.7566(4) 0.86541(15) 0.17998(9) 0.0265(7) Uani 1 1 d .
H24 H 0.7062 0.8180 0.1885 0.032 Uiso 1 1 calc R
C25 C 0.9150(4) 0.89374(14) 0.20574(9) 0.0268(7) Uani 1 1 d .
C26 C 0.9842(4) 0.96465(15) 0.19132(9) 0.0277(7) Uani 1 1 d .
H26 H 1.0938 0.9853 0.2088 0.033 Uiso 1 1 calc R
C27 C 0.9015(4) 1.00595(15) 0.15314(9) 0.0256(6) Uani 1 1 d .
C28 C 0.7391(4) 0.97449(15) 0.12829(9) 0.0266(7) Uani 1 1 d .
C29 C 1.0214(5) 0.85184(15) 0.24701(10) 0.0294(7) Uani 1 1 d .
C30 C 0.9244(5) 0.77632(15) 0.25570(11) 0.0408(8) Uani 1 1 d .
H30A H 0.7838 0.7831 0.2648 0.061 Uiso 1 1 calc R
H30B H 0.9947 0.7507 0.2823 0.061 Uiso 1 1 calc R
H30C H 0.9325 0.7468 0.2255 0.061 Uiso 1 1 calc R
C31 C 1.0091(5) 0.89647(16) 0.29486(10) 0.0390(8) Uani 1 1 d .
H31A H 1.0778 0.9439 0.2905 0.058 Uiso 1 1 calc R
H31B H 1.0731 0.8687 0.3215 0.058 Uiso 1 1 calc R
H31C H 0.8686 0.9054 0.3032 0.058 Uiso 1 1 calc R
C32 C 1.2420(5) 0.83941(19) 0.23331(11) 0.0423(9) Uani 1 1 d .
H32A H 1.2497 0.8105 0.2029 0.064 Uiso 1 1 calc R
H32B H 1.3091 0.8125 0.2599 0.064 Uiso 1 1 calc R
H32C H 1.3076 0.8873 0.2284 0.064 Uiso 1 1 calc R
C33 C 0.9887(5) 1.08100(15) 0.13801(10) 0.0308(7) Uani 1 1 d .
C34 C 1.0705(5) 1.07687(16) 0.08505(10) 0.0370(8) Uani 1 1 d .
H34A H 1.1812 1.0415 0.0838 0.056 Uiso 1 1 calc R
H34B H 1.1182 1.1258 0.0750 0.056 Uiso 1 1 calc R
H34C H 0.9639 1.0607 0.0628 0.056 Uiso 1 1 calc R
C35 C 1.1631(5) 1.10363(16) 0.17126(10) 0.0366(8) Uani 1 1 d .
H35A H 1.1171 1.1063 0.2054 0.055 Uiso 1 1 calc R
H35B H 1.2134 1.1521 0.1610 0.055 Uiso 1 1 calc R
H35C H 1.2704 1.0670 0.1686 0.055 Uiso 1 1 calc R
C36 C 0.8282(5) 1.14148(16) 0.14125(10) 0.0380(8) Uani 1 1 d .
H36A H 0.7203 1.1305 0.1180 0.057 Uiso 1 1 calc R
H36B H 0.8878 1.1894 0.1331 0.057 Uiso 1 1 calc R
H36C H 0.7741 1.1431 0.1747 0.057 Uiso 1 1 calc R

loop_
_atom_site_aniso_label
_atom_site_aniso_U_11
_atom_site_aniso_U_22
_atom_site_aniso_U_33
_atom_site_aniso_U_23
_atom_site_aniso_U_13
_atom_site_aniso_U_12
N1 0.0304(15) 0.0306(14) 0.0277(12) 0.0059(10) -0.0006(11) 0.0023(12)
N2 0.0246(13) 0.0304(13) 0.0286(12) 0.0000(10) -0.0023(11) 0.0007(11)
O1 0.0394(14) 0.0348(12) 0.0351(12) -0.0017(9) 0.0080(10) -0.0062(10)
O2 0.0373(13) 0.0344(12) 0.0306(11) 0.0036(9) -0.0082(10) -0.0019(10)
C1 0.0249(17) 0.0290(16) 0.0273(14) 0.0028(12) 0.0008(13) 0.0020(13)
C2 0.0311(18) 0.0343(17) 0.0267(14) -0.0010(13) -0.0028(14) 0.0040(14)
C3 0.0262(17) 0.0323(16) 0.0374(17) -0.0057(13) -0.0028(15) 0.0034(14)
C4 0.0266(17) 0.0320(16) 0.0341(16) -0.0036(13) 0.0039(14) -0.0003(14)
C5 0.0317(18) 0.0314(17) 0.0299(15) 0.0004(13) 0.0001(14) 0.0019(14)
C6 0.0241(16) 0.0262(16) 0.0246(14) 0.0001(12) -0.0031(12) 0.0005(13)
C7 0.0321(18) 0.0307(17) 0.0258(15) 0.0007(12) -0.0029(14) 0.0040(14)
C8 0.0279(17) 0.0287(16) 0.0282(14) 0.0055(12) -0.0004(14) 0.0045(13)
C9 0.0269(17) 0.0256(15) 0.0269(14) 0.0035(12) -0.0052(14) 0.0014(13)
C10 0.0369(19) 0.0304(16) 0.0246(14) 0.0022(12) -0.0007(15) 0.0013(15)
C11 0.0365(19) 0.0305(17) 0.0290(15) 0.0074(13) 0.0049(15) 0.0019(14)
C12 0.0341(18) 0.0266(16) 0.0298(15) 0.0033(12) -0.0028(14) -0.0007(13)
C13 0.0363(19) 0.0309(17) 0.0236(14) -0.0004(12) 0.0003(14) 0.0031(14)
C14 0.042(2) 0.0303(17) 0.0300(15) -0.0012(13) 0.0068(15) -0.0005(15)
C15 0.057(2) 0.045(2) 0.0335(17) -0.0056(15) -0.0060(17) -0.0017(17)
C16 0.056(2) 0.0358(19) 0.0386(17) -0.0027(14) 0.0095(17) 0.0060(18)
C17 0.065(3) 0.044(2) 0.0445(19) -0.0070(16) 0.0216(19) -0.0076(19)
C18 0.0389(19) 0.0262(16) 0.0353(16) 0.0031(13) -0.0004(15) -0.0006(14)
C19 0.054(2) 0.0309(17) 0.0437(18) 0.0062(14) -0.0053(18) -0.0094(16)
C20 0.043(2) 0.043(2) 0.0460(19) 0.0015(16) -0.0040(17) -0.0034(17)
C21 0.051(2) 0.0266(17) 0.0507(19) -0.0040(15) 0.0022(18) -0.0071(16)
C22 0.0251(16) 0.0290(16) 0.0283(15) -0.0006(12) 0.0014(13) -0.0009(13)
C23 0.0211(15) 0.0301(16) 0.0261(14) 0.0004(12) 0.0016(13) -0.0005(13)
C24 0.0273(17) 0.0249(15) 0.0272(15) 0.0019(12) 0.0018(13) 0.0000(13)
C25 0.0281(17) 0.0281(16) 0.0241(14) -0.0024(12) -0.0012(13) 0.0031(13)
C26 0.0270(17) 0.0306(16) 0.0257(14) -0.0049(12) -0.0029(14) -0.0030(13)
C27 0.0239(16) 0.0288(16) 0.0240(14) -0.0031(12) 0.0018(13) 0.0033(13)
C28 0.0282(17) 0.0290(16) 0.0226(14) 0.0010(12) -0.0002(13) 0.0033(14)
C29 0.0331(18) 0.0295(16) 0.0257(14) 0.0028(12) -0.0031(13) 0.0009(14)
C30 0.055(2) 0.0304(17) 0.0370(17) 0.0057(14) -0.0080(17) -0.0002(17)
C31 0.049(2) 0.0393(18) 0.0290(16) 0.0035(14) -0.0063(16) 0.0013(16)
C32 0.041(2) 0.048(2) 0.0372(17) 0.0038(16) -0.0053(16) 0.0086(17)
C33 0.0348(18) 0.0290(16) 0.0285(15) 0.0001(12) 0.0020(14) -0.0036(14)
C34 0.040(2) 0.0349(18) 0.0357(16) -0.0008(13) 0.0006(16) -0.0028(15)
C35 0.0414(19) 0.0313(17) 0.0370(16) -0.0005(13) -0.0036(16) -0.0062(15)
C36 0.048(2) 0.0290(17) 0.0366(17) 0.0003(14) -0.0021(16) 0.0016(16)

loop_
_atom_type_symbol
_atom_type_description
_atom_type_scat_dispersion_real
_atom_type_scat_dispersion_imag
_atom_type_scat_source
C C 0.0033 0.0016 'International Tables Vol C Tables 4.2.6.8 and 6.1.1.4'
H H 0.0000 0.0000 'International Tables Vol C Tables 4.2.6.8 and 6.1.1.4'
N N 0.0061 0.0033 'International Tables Vol C Tables 4.2.6.8 and 6.1.1.4'
O O 0.0106 0.0060 'International Tables Vol C Tables 4.2.6.8 and 6.1.1.4'

loop_
_geom_angle_atom_site_label_1
_geom_angle_atom_site_label_2
_geom_angle_atom_site_label_3
_geom_angle
C7 N1 C1 118.6(2)
C22 N2 C6 118.6(2)
N1 C1 C2 109.4(2)
N1 C1 C6 110.2(2)
C2 C1 C6 112.3(2)
C1 C2 C3 111.1(2)
C2 C3 C4 109.8(2)
C5 C4 C3 110.2(2)
C4 C5 C6 112.7(2)
N2 C6 C1 109.2(2)
N2 C6 C5 111.4(2)
C1 C6 C5 111.1(2)
N1 C7 C8 122.9(3)
C9 C8 C13 119.3(3)
C9 C8 C7 122.0(3)
C13 C8 C7 118.6(3)
O1 C9 C8 119.3(3)
O1 C9 C10 120.0(2)
C8 C9 C10 120.6(3)
C11 C10 C9 116.9(3)
C11 C10 C14 122.2(3)
C9 C10 C14 121.0(3)
C10 C11 C12 124.8(3)
C13 C12 C11 116.4(3)
C13 C12 C18 123.4(3)
C11 C12 C18 120.2(3)
C12 C13 C8 122.0(3)
C17 C14 C16 107.4(3)
C17 C14 C10 111.7(3)
C16 C14 C10 110.9(2)
C17 C14 C15 107.3(2)
C16 C14 C15 109.3(3)
C10 C14 C15 110.1(3)
C21 C18 C12 112.2(3)
C21 C18 C20 108.5(3)
C12 C18 C20 110.0(3)
C21 C18 C19 107.5(2)
C12 C18 C19 108.7(2)
C20 C18 C19 109.9(3)
N2 C22 C23 123.7(3)
C28 C23 C24 120.1(3)
C28 C23 C22 121.5(2)
C24 C23 C22 118.2(3)
C25 C24 C23 121.7(3)
C24 C25 C26 116.7(2)
C24 C25 C29 123.3(2)
C26 C25 C29 119.9(3)
C27 C26 C25 124.1(3)
C26 C27 C28 116.7(3)
C26 C27 C33 121.6(3)
C28 C27 C33 121.7(2)
O2 C28 C23 119.3(3)
O2 C28 C27 120.0(2)
C23 C28 C27 120.7(2)
C25 C29 C30 111.0(2)
C25 C29 C31 109.7(2)
C30 C29 C31 108.5(2)
C25 C29 C32 109.9(2)
C30 C29 C32 108.3(3)
C31 C29 C32 109.5(3)
C35 C33 C27 111.6(2)
C35 C33 C36 107.9(2)
C27 C33 C36 110.5(2)
C35 C33 C34 107.1(3)
C27 C33 C34 110.0(2)
C36 C33 C34 109.6(2)

loop_
_geom_bond_atom_site_label_1
_geom_bond_atom_site_label_2
_geom_bond_distance
N1 C7 1.271(3)
N1 C1 1.472(4)
N2 C22 1.272(3)
N2 C6 1.472(3)
O1 C9 1.353(3)
O2 C28 1.365(3)
C1 C2 1.515(4)
C1 C6 1.525(4)
C2 C3 1.520(4)
C3 C4 1.523(4)
C4 C5 1.516(4)
C5 C6 1.526(4)
C7 C8 1.451(4)
C8 C9 1.405(4)
C8 C13 1.402(4)
C9 C10 1.403(4)
C10 C11 1.389(4)
C10 C14 1.539(4)
C11 C12 1.399(4)
C12 C13 1.382(4)
C12 C18 1.528(4)
C14 C17 1.533(4)
C14 C16 1.534(4)
C14 C15 1.546(4)
C18 C21 1.528(4)
C18 C20 1.533(4)
C18 C19 1.544(4)
C22 C23 1.458(4)
C23 C28 1.402(4)
C23 C24 1.398(4)
C24 C25 1.370(4)
C25 C26 1.419(4)
C25 C29 1.530(4)
C26 C27 1.394(4)
C27 C28 1.400(4)
C27 C33 1.534(4)
C29 C30 1.531(4)
C29 C31 1.534(4)
C29 C32 1.538(4)
C33 C35 1.532(4)
C33 C36 1.536(4)
C33 C34 1.542(4)
